data_7208837
loop_
_publ_author_name
'Huo, Peng'
'Wang, Jin-Po'
'Shao, Ming-Yan'
'Sun, Yong-Gang'
'Ji, Shu-Fang'
'Zhu, Qin-Yu'
'Dai, Jie'

_publ_section_title
;
 A redox active proton transfer and hydrogen-bonding system of
 tetrathiafulvalene-dicarboxylic acid and pyridine bases.
;
_journal_issue 47
_journal_name_full 'Physical chemistry chemical physics : PCCP'
_journal_page_first 16229
_journal_page_last 16235
_journal_paper_doi 10.1039/c2cp42836a
_journal_volume 14
_journal_year 2012
_chemical_formula_moiety '2(C10 H7 O4 S6), C10 H10 N2'
_chemical_formula_sum 'C30 H24 N2 O8 S12'
_chemical_formula_weight 925.23
_chemical_name_systematic
;
?
;
_space_group_IT_number 2
_symmetry_cell_setting triclinic
_symmetry_space_group_name_Hall '-P 1'
_symmetry_space_group_name_H-M 'P -1'
_atom_sites_solution_hydrogens geom
_atom_sites_solution_primary direct
_atom_sites_solution_secondary difmap
_audit_creation_method SHELXL-97
_cell_angle_alpha 77.855(8)
_cell_angle_beta 78.677(8)
_cell_angle_gamma 79.177(7)
_cell_formula_units_Z 2
_cell_length_a 10.6334(7)
_cell_length_b 13.2801(9)
_cell_length_c 13.5988(8)
_cell_measurement_reflns_used 7775
_cell_measurement_temperature 223(2)
_cell_measurement_theta_max 27.5
_cell_measurement_theta_min 3.1
_cell_volume 1819.2(2)
_computing_structure_refinement 'SHELXL-97 (Sheldrick, 1997)'
_computing_structure_solution 'SHELXS-97 (Sheldrick, 1990)'
_diffrn_ambient_temperature 223(2)
_diffrn_detector_area_resol_mean 14.63
_diffrn_measured_fraction_theta_full 0.982
_diffrn_measured_fraction_theta_max 0.982
_diffrn_measurement_device_type 'Rigaku Mercury'
_diffrn_measurement_method \w
_diffrn_radiation_monochromator graphite
_diffrn_radiation_source 'fine-focus sealed tube'
_diffrn_radiation_type MoK\a
_diffrn_radiation_wavelength 0.71075
_diffrn_reflns_av_R_equivalents 0.0590
_diffrn_reflns_av_sigmaI/netI 0.1088
_diffrn_reflns_limit_h_max 13
_diffrn_reflns_limit_h_min -13
_diffrn_reflns_limit_k_max 15
_diffrn_reflns_limit_k_min -17
_diffrn_reflns_limit_l_max 17
_diffrn_reflns_limit_l_min -17
_diffrn_reflns_number 16774
_diffrn_reflns_theta_full 27.49
_diffrn_reflns_theta_max 27.49
_diffrn_reflns_theta_min 3.11
_exptl_absorpt_coefficient_mu 0.774
_exptl_absorpt_correction_T_max 0.926
_exptl_absorpt_correction_T_min 0.895
_exptl_absorpt_correction_type multi-scan
_exptl_absorpt_process_details 'Jacobson, R. (1998) Private communication'
_exptl_crystal_colour 'dark red'
_exptl_crystal_density_diffrn 1.689
_exptl_crystal_density_method 'not measured'
_exptl_crystal_description Prism
_exptl_crystal_F_000 948
_exptl_crystal_size_max 0.22
_exptl_crystal_size_mid 0.12
_exptl_crystal_size_min 0.10
_refine_diff_density_max 0.391
_refine_diff_density_min -0.491
_refine_diff_density_rms 0.089
_refine_ls_extinction_method none
_refine_ls_goodness_of_fit_ref 1.121
_refine_ls_hydrogen_treatment mixed
_refine_ls_matrix_type full
_refine_ls_number_parameters 486
_refine_ls_number_reflns 8197
_refine_ls_number_restraints 4
_refine_ls_restrained_S_all 1.121
_refine_ls_R_factor_all 0.1280
_refine_ls_R_factor_gt 0.0879
_refine_ls_shift/su_max 0.001
_refine_ls_shift/su_mean 0.000
_refine_ls_structure_factor_coef Fsqd
_refine_ls_weighting_details 'calc w=1/[\s^2^(Fo^2^)+(0.1000P)^2^+0.0000P] where P=(Fo^2^+2Fc^2^)/3'
_refine_ls_weighting_scheme calc
_refine_ls_wR_factor_gt 0.2062
_refine_ls_wR_factor_ref 0.2360
_reflns_number_gt 5738
_reflns_number_total 8197
_reflns_threshold_expression >2sigma(I)
_cod_data_source_file c2cp42836a.txt
_cod_data_source_block H2(4,4_py)_2(HL)
_cod_database_code 7208837

loop_
_symmetry_equiv_pos_as_xyz
'x, y, z'
'-x, -y, -z'

loop_
_atom_site_label
_atom_site_type_symbol
_atom_site_fract_x
_atom_site_fract_y
_atom_site_fract_z
_atom_site_U_iso_or_equiv
_atom_site_adp_type
_atom_site_occupancy
_atom_site_symmetry_multiplicity
_atom_site_calc_flag
_atom_site_refinement_flags
S9 S 0.01693(14) 0.87886(11) 0.96233(10) 0.0355(3) Uani 1 1 d .
S7 S 0.10181(14) 0.90311(11) 0.70792(10) 0.0337(3) Uani 1 1 d .
S8 S 0.09299(14) 0.67759(11) 0.73270(10) 0.0338(3) Uani 1 1 d .
S2 S 0.39375(16) -0.35960(12) -0.15164(11) 0.0398(4) Uani 1 1 d .
S1 S 0.39441(14) -0.13267(11) -0.18194(10) 0.0355(3) Uani 1 1 d .
S10 S 0.02148(15) 0.65463(12) 0.97154(10) 0.0400(4) Uani 1 1 d .
S3 S 0.47139(16) -0.12857(13) -0.43180(11) 0.0427(4) Uani 1 1 d .
S6 S 0.58448(15) -0.38431(14) -0.60145(12) 0.0462(4) Uani 1 1 d .
S11 S -0.12171(16) 0.87993(13) 1.17450(11) 0.0449(4) Uani 1 1 d .
S4 S 0.44571(16) -0.35049(13) -0.39360(11) 0.0428(4) Uani 1 1 d .
S12 S -0.10753(19) 0.61838(15) 1.19024(12) 0.0553(5) Uani 1 1 d .
S5 S 0.61057(19) -0.12096(16) -0.64141(12) 0.0585(5) Uani 1 1 d .
O3 O 0.3325(4) -0.4715(4) 0.0430(3) 0.0511(11) Uani 1 1 d .
O4 O 0.2974(6) -0.3505(4) 0.1396(3) 0.0619(14) Uani 1 1 d D
H4 H 0.317(8) -0.289(3) 0.125(6) 0.093 Uiso 1 1 d D
O2 O 0.3109(5) -0.1638(4) 0.1140(3) 0.0574(13) Uani 1 1 d .
O1 O 0.3524(4) -0.0352(3) -0.0171(3) 0.0482(11) Uani 1 1 d .
O6 O 0.1756(4) 0.9012(3) 0.4142(3) 0.0466(11) Uani 1 1 d D
H6 H 0.181(7) 0.8354(11) 0.422(5) 0.070 Uiso 1 1 d D
O5 O 0.1466(4) 1.0202(3) 0.5114(3) 0.0449(10) Uani 1 1 d .
O8 O 0.1514(4) 0.7162(3) 0.4372(3) 0.0466(11) Uani 1 1 d .
O7 O 0.1207(4) 0.5860(3) 0.5673(3) 0.0396(10) Uani 1 1 d .
N1 N 0.1680(5) 0.4513(4) 0.4429(4) 0.0375(11) Uani 1 1 d D
H1 H 0.151(6) 0.498(4) 0.483(4) 0.056 Uiso 1 1 d D
N2 N 0.2990(4) 0.0980(4) 0.1088(3) 0.0349(11) Uani 1 1 d D
H2 H 0.316(6) 0.047(4) 0.074(4) 0.052 Uiso 1 1 d D
C21 C 0.1757(6) 0.3504(5) 0.4812(4) 0.0383(13) Uani 1 1 d .
H21 H 0.1640 0.3279 0.5522 0.046 Uiso 1 1 calc R
C22 C 0.2009(5) 0.2777(5) 0.4176(4) 0.0370(13) Uani 1 1 d .
H22 H 0.2045 0.2062 0.4449 0.044 Uiso 1 1 calc R
C23 C 0.2208(5) 0.3121(4) 0.3120(4) 0.0307(12) Uani 1 1 d .
C24 C 0.2128(6) 0.4184(5) 0.2758(4) 0.0417(14) Uani 1 1 d .
H24 H 0.2259 0.4434 0.2051 0.050 Uiso 1 1 calc R
C25 C 0.1858(6) 0.4879(5) 0.3422(5) 0.0418(14) Uani 1 1 d .
H25 H 0.1799 0.5599 0.3172 0.050 Uiso 1 1 calc R
C28 C 0.2488(5) 0.2382(4) 0.2397(4) 0.0290(11) Uani 1 1 d .
C27 C 0.2327(5) 0.1341(4) 0.2750(4) 0.0327(12) Uani 1 1 d .
H27 H 0.2047 0.1107 0.3447 0.039 Uiso 1 1 calc R
C26 C 0.2578(6) 0.0659(5) 0.2078(4) 0.0387(13) Uani 1 1 d .
H26 H 0.2458 -0.0040 0.2317 0.046 Uiso 1 1 calc R
C30 C 0.3168(5) 0.1965(5) 0.0717(4) 0.0352(13) Uani 1 1 d .
H30 H 0.3468 0.2168 0.0018 0.042 Uiso 1 1 calc R
C29 C 0.2910(5) 0.2691(5) 0.1359(4) 0.0340(12) Uani 1 1 d .
H29 H 0.3019 0.3388 0.1094 0.041 Uiso 1 1 calc R
C2 C 0.3617(5) -0.3032(5) -0.0427(4) 0.0347(13) Uani 1 1 d .
C1 C 0.3631(5) -0.1984(5) -0.0576(4) 0.0364(13) Uani 1 1 d .
C10 C 0.3301(6) -0.3821(5) 0.0520(4) 0.0417(14) Uani 1 1 d .
C9 C 0.3401(6) -0.1270(5) 0.0200(5) 0.0416(15) Uani 1 1 d .
C4 C 0.4417(5) -0.2401(4) -0.3402(4) 0.0348(12) Uani 1 1 d .
C6 C 0.5214(6) -0.2973(5) -0.5169(4) 0.0395(14) Uani 1 1 d .
C5 C 0.5326(6) -0.1962(5) -0.5337(4) 0.0391(14) Uani 1 1 d .
C7 C 0.5408(8) -0.1413(6) -0.7448(5) 0.063(2) Uani 1 1 d .
H7A H 0.4470 -0.1298 -0.7276 0.094 Uiso 1 1 calc R
H7B H 0.5702 -0.2122 -0.7563 0.094 Uiso 1 1 calc R
H7C H 0.5678 -0.0929 -0.8062 0.094 Uiso 1 1 calc R
C8 C 0.4416(6) -0.3880(6) -0.6517(5) 0.0577(19) Uani 1 1 d .
H8A H 0.4088 -0.3184 -0.6844 0.086 Uiso 1 1 calc R
H8B H 0.3759 -0.4135 -0.5966 0.086 Uiso 1 1 calc R
H8C H 0.4631 -0.4341 -0.7012 0.086 Uiso 1 1 calc R
C16 C -0.0560(6) 0.7066(5) 1.0813(4) 0.0381(13) Uani 1 1 d .
C15 C -0.0554(5) 0.8094(5) 1.0763(4) 0.0341(13) Uani 1 1 d .
C14 C 0.0406(5) 0.7768(4) 0.8933(4) 0.0306(12) Uani 1 1 d .
C13 C 0.0717(5) 0.7873(4) 0.7904(4) 0.0293(11) Uani 1 1 d .
C12 C 0.1153(5) 0.7487(4) 0.6086(4) 0.0285(11) Uani 1 1 d .
C11 C 0.1201(5) 0.8509(5) 0.5966(4) 0.0326(12) Uani 1 1 d .
C20 C 0.1301(5) 0.6786(5) 0.5306(4) 0.0360(13) Uani 1 1 d .
C19 C 0.1467(6) 0.9318(5) 0.5032(4) 0.0351(13) Uani 1 1 d .
C18 C -0.2395(7) 0.5778(6) 1.1528(5) 0.0535(17) Uani 1 1 d .
H18A H -0.2088 0.5492 1.0908 0.080 Uiso 1 1 calc R
H18B H -0.3068 0.6372 1.1406 0.080 Uiso 1 1 calc R
H18C H -0.2746 0.5250 1.2066 0.080 Uiso 1 1 calc R
C17 C -0.0104(7) 0.8268(6) 1.2644(5) 0.0544(18) Uani 1 1 d .
H17A H 0.0763 0.8401 1.2326 0.082 Uiso 1 1 calc R
H17B H -0.0103 0.7522 1.2847 0.082 Uiso 1 1 calc R
H17C H -0.0377 0.8596 1.3241 0.082 Uiso 1 1 calc R
C3 C 0.4147(5) -0.2437(4) -0.2387(4) 0.0334(12) Uani 1 1 d .

loop_
_atom_site_aniso_label
_atom_site_aniso_U_11
_atom_site_aniso_U_22
_atom_site_aniso_U_33
_atom_site_aniso_U_23
_atom_site_aniso_U_13
_atom_site_aniso_U_12
S9 0.0522(9) 0.0304(8) 0.0253(6) -0.0077(6) -0.0018(6) -0.0112(6)
S7 0.0495(8) 0.0265(8) 0.0264(6) -0.0066(5) -0.0046(6) -0.0088(6)
S8 0.0465(8) 0.0290(8) 0.0273(6) -0.0078(6) -0.0058(6) -0.0065(6)
S2 0.0601(10) 0.0292(8) 0.0318(7) -0.0083(6) -0.0074(6) -0.0079(7)
S1 0.0507(8) 0.0297(8) 0.0267(7) -0.0076(6) -0.0037(6) -0.0078(6)
S10 0.0575(9) 0.0305(9) 0.0309(7) -0.0059(6) -0.0031(6) -0.0080(7)
S3 0.0581(10) 0.0379(9) 0.0310(7) -0.0091(6) 0.0008(7) -0.0101(7)
S6 0.0487(9) 0.0529(11) 0.0406(8) -0.0230(7) -0.0046(7) -0.0031(8)
S11 0.0553(9) 0.0484(10) 0.0300(7) -0.0144(7) 0.0001(6) -0.0044(8)
S4 0.0582(10) 0.0380(9) 0.0342(7) -0.0137(7) -0.0015(7) -0.0103(7)
S12 0.0798(12) 0.0563(12) 0.0331(8) 0.0013(7) -0.0056(8) -0.0329(10)
S5 0.0791(13) 0.0657(13) 0.0341(8) -0.0114(8) 0.0054(8) -0.0320(10)
O3 0.072(3) 0.042(3) 0.039(2) -0.003(2) -0.007(2) -0.018(2)
O4 0.105(4) 0.051(3) 0.030(2) -0.002(2) -0.004(2) -0.028(3)
O2 0.092(4) 0.056(3) 0.028(2) -0.014(2) -0.008(2) -0.017(3)
O1 0.072(3) 0.035(3) 0.043(2) -0.019(2) -0.004(2) -0.013(2)
O6 0.065(3) 0.042(3) 0.031(2) -0.006(2) -0.0054(19) -0.008(2)
O5 0.064(3) 0.033(3) 0.036(2) -0.0028(18) -0.0061(19) -0.008(2)
O8 0.067(3) 0.045(3) 0.032(2) -0.0134(19) -0.012(2) -0.008(2)
O7 0.053(2) 0.030(2) 0.038(2) -0.0156(18) -0.0093(18) -0.0013(19)
N1 0.040(3) 0.036(3) 0.043(3) -0.016(2) -0.010(2) -0.010(2)
N2 0.043(3) 0.031(3) 0.036(3) -0.015(2) -0.007(2) -0.007(2)
C21 0.045(3) 0.039(4) 0.033(3) -0.007(3) -0.003(2) -0.013(3)
C22 0.040(3) 0.039(4) 0.031(3) -0.001(2) -0.011(2) -0.006(3)
C23 0.034(3) 0.027(3) 0.034(3) -0.007(2) -0.002(2) -0.011(2)
C24 0.054(4) 0.045(4) 0.029(3) -0.014(3) 0.000(3) -0.014(3)
C25 0.056(4) 0.027(3) 0.044(3) -0.010(3) -0.011(3) -0.004(3)
C28 0.027(3) 0.032(3) 0.031(3) -0.010(2) -0.004(2) -0.008(2)
C27 0.043(3) 0.029(3) 0.025(3) -0.006(2) -0.002(2) -0.008(2)
C26 0.051(3) 0.031(3) 0.037(3) -0.011(3) -0.002(3) -0.012(3)
C30 0.044(3) 0.032(3) 0.031(3) -0.009(2) -0.008(2) -0.006(3)
C29 0.044(3) 0.029(3) 0.030(3) -0.004(2) -0.006(2) -0.010(2)
C2 0.041(3) 0.038(4) 0.028(3) -0.012(2) -0.003(2) -0.009(3)
C1 0.040(3) 0.043(4) 0.031(3) -0.014(3) -0.002(2) -0.014(3)
C10 0.049(4) 0.042(4) 0.035(3) -0.003(3) -0.012(3) -0.009(3)
C9 0.042(3) 0.049(4) 0.039(3) -0.019(3) -0.009(3) -0.004(3)
C4 0.044(3) 0.027(3) 0.035(3) -0.006(2) -0.009(2) -0.005(2)
C6 0.045(3) 0.043(4) 0.028(3) -0.007(3) -0.002(2) -0.006(3)
C5 0.049(3) 0.040(4) 0.028(3) -0.010(2) 0.001(2) -0.010(3)
C7 0.092(6) 0.054(5) 0.046(4) -0.002(3) -0.021(4) -0.019(4)
C8 0.056(4) 0.061(5) 0.065(4) -0.026(4) -0.016(3) -0.009(4)
C16 0.052(3) 0.040(4) 0.023(3) 0.001(2) -0.005(2) -0.015(3)
C15 0.039(3) 0.039(4) 0.024(3) -0.010(2) -0.002(2) -0.006(3)
C14 0.035(3) 0.032(3) 0.026(3) -0.007(2) -0.007(2) -0.003(2)
C13 0.036(3) 0.028(3) 0.025(2) -0.008(2) 0.001(2) -0.007(2)
C12 0.032(3) 0.030(3) 0.024(2) -0.006(2) -0.007(2) -0.001(2)
C11 0.038(3) 0.031(3) 0.030(3) -0.008(2) -0.004(2) -0.009(2)
C20 0.038(3) 0.037(4) 0.034(3) -0.011(3) -0.011(2) 0.002(3)
C19 0.045(3) 0.033(4) 0.029(3) -0.005(2) -0.006(2) -0.011(3)
C18 0.060(4) 0.048(4) 0.051(4) -0.010(3) 0.002(3) -0.017(3)
C17 0.075(5) 0.054(5) 0.040(3) -0.014(3) -0.018(3) -0.010(4)
C3 0.047(3) 0.031(3) 0.024(2) -0.007(2) -0.002(2) -0.010(3)

loop_
_atom_type_symbol
_atom_type_description
_atom_type_scat_dispersion_real
_atom_type_scat_dispersion_imag
_atom_type_scat_source
C C 0.0033 0.0016 'International Tables Vol C Tables 4.2.6.8 and 6.1.1.4'
H H 0.0000 0.0000 'International Tables Vol C Tables 4.2.6.8 and 6.1.1.4'
N N 0.0061 0.0033 'International Tables Vol C Tables 4.2.6.8 and 6.1.1.4'
O O 0.0106 0.0060 'International Tables Vol C Tables 4.2.6.8 and 6.1.1.4'
S S 0.1246 0.1234 'International Tables Vol C Tables 4.2.6.8 and 6.1.1.4'

loop_
_geom_angle_atom_site_label_1
_geom_angle_atom_site_label_2
_geom_angle_atom_site_label_3
_geom_angle
C15 S9 C14 95.4(3)
C13 S7 C11 94.6(3)
C12 S8 C13 94.3(2)
C2 S2 C3 95.7(3)
C1 S1 C3 95.5(3)
C16 S10 C14 95.1(3)
C4 S3 C5 95.3(3)
C6 S6 C8 100.6(3)
C15 S11 C17 101.3(3)
C4 S4 C6 95.2(3)
C16 S12 C18 101.3(3)
C5 S5 C7 104.1(3)
C10 O4 H4 103(6)
C19 O6 H6 110(5)
C21 N1 C25 122.3(5)
C21 N1 H1 121(5)
C25 N1 H1 117(5)
C30 N2 C26 121.6(5)
C30 N2 H2 126(4)
C26 N2 H2 112(5)
N1 C21 C22 120.7(5)
N1 C21 H21 119.7
C22 C21 H21 119.7
C21 C22 C23 119.0(6)
C21 C22 H22 120.5
C23 C22 H22 120.5
C24 C23 C22 118.1(5)
C24 C23 C28 120.2(5)
C22 C23 C28 121.6(5)
C25 C24 C23 120.7(5)
C25 C24 H24 119.6
C23 C24 H24 119.6
N1 C25 C24 119.1(6)
N1 C25 H25 120.4
C24 C25 H25 120.4
C29 C28 C27 118.0(5)
C29 C28 C23 122.0(5)
C27 C28 C23 120.0(5)
C26 C27 C28 120.0(5)
C26 C27 H27 120.0
C28 C27 H27 120.0
N2 C26 C27 120.5(5)
N2 C26 H26 119.7
C27 C26 H26 119.7
N2 C30 C29 120.3(5)
N2 C30 H30 119.9
C29 C30 H30 119.9
C30 C29 C28 119.6(5)
C30 C29 H29 120.2
C28 C29 H29 120.2
C1 C2 C10 132.0(5)
C1 C2 S2 116.7(4)
C10 C2 S2 111.2(4)
C2 C1 C9 129.7(5)
C2 C1 S1 117.7(4)
C9 C1 S1 112.7(5)
O3 C10 O4 123.2(6)
O3 C10 C2 118.3(5)
O4 C10 C2 118.5(6)
O1 C9 O2 125.9(5)
O1 C9 C1 114.5(5)
O2 C9 C1 119.6(6)
C3 C4 S4 121.4(5)
C3 C4 S3 125.2(4)
S4 C4 S3 113.4(3)
C5 C6 S6 126.4(4)
C5 C6 S4 116.6(4)
S6 C6 S4 116.8(4)
C6 C5 S5 129.1(4)
C6 C5 S3 117.2(4)
S5 C5 S3 113.5(4)
S5 C7 H7A 109.5
S5 C7 H7B 109.5
H7A C7 H7B 109.5
S5 C7 H7C 109.5
H7A C7 H7C 109.5
H7B C7 H7C 109.5
S6 C8 H8A 109.5
S6 C8 H8B 109.5
H8A C8 H8B 109.5
S6 C8 H8C 109.5
H8A C8 H8C 109.5
H8B C8 H8C 109.5
C15 C16 S12 126.0(4)
C15 C16 S10 116.2(4)
S12 C16 S10 117.2(4)
C16 C15 S9 117.7(4)
C16 C15 S11 125.7(4)
S9 C15 S11 116.5(3)
C13 C14 S9 125.1(5)
C13 C14 S10 121.6(4)
S9 C14 S10 113.3(3)
C14 C13 S7 124.7(4)
C14 C13 S8 119.7(4)
S7 C13 S8 115.5(3)
C11 C12 C20 131.0(5)
C11 C12 S8 118.0(4)
C20 C12 S8 111.0(4)
C12 C11 C19 131.8(5)
C12 C11 S7 117.0(4)
C19 C11 S7 111.0(4)
O7 C20 O8 125.5(5)
O7 C20 C12 114.9(5)
O8 C20 C12 119.6(5)
O5 C19 O6 122.3(5)
O5 C19 C11 120.0(5)
O6 C19 C11 117.7(5)
S12 C18 H18A 109.5
S12 C18 H18B 109.5
H18A C18 H18B 109.5
S12 C18 H18C 109.5
H18A C18 H18C 109.5
H18B C18 H18C 109.5
S11 C17 H17A 109.5
S11 C17 H17B 109.5
H17A C17 H17B 109.5
S11 C17 H17C 109.5
H17A C17 H17C 109.5
H17B C17 H17C 109.5
C4 C3 S2 122.6(4)
C4 C3 S1 123.1(5)
S2 C3 S1 114.3(3)

loop_
_geom_bond_atom_site_label_1
_geom_bond_atom_site_label_2
_geom_bond_distance
S9 C15 1.744(6)
S9 C14 1.760(5)
S7 C13 1.745(6)
S7 C11 1.757(5)
S8 C12 1.747(5)
S8 C13 1.754(5)
S2 C2 1.745(5)
S2 C3 1.754(6)
S1 C1 1.732(6)
S1 C3 1.764(5)
S10 C16 1.766(5)
S10 C14 1.766(6)
S3 C4 1.758(6)
S3 C5 1.761(5)
S6 C6 1.753(6)
S6 C8 1.796(7)
S11 C15 1.751(5)
S11 C17 1.812(7)
S4 C4 1.757(6)
S4 C6 1.773(6)
S12 C16 1.749(6)
S12 C18 1.789(7)
S5 C5 1.746(6)
S5 C7 1.801(7)
O3 C10 1.215(7)
O4 C10 1.307(7)
O4 H4 0.851(10)
O2 C9 1.268(7)
O1 C9 1.238(8)
O6 C19 1.319(6)
O6 H6 0.849(10)
O5 C19 1.202(7)
O8 C20 1.255(7)
O7 C20 1.240(7)
N1 C21 1.325(8)
N1 C25 1.342(7)
N1 H1 0.871(10)
N2 C30 1.333(7)
N2 C26 1.336(7)
N2 H2 0.872(10)
C21 C22 1.384(8)
C21 H21 0.9400
C22 C23 1.399(7)
C22 H22 0.9400
C23 C24 1.386(8)
C23 C28 1.483(7)
C24 C25 1.378(7)
C24 H24 0.9400
C25 H25 0.9400
C28 C29 1.393(7)
C28 C27 1.395(8)
C27 C26 1.375(7)
C27 H27 0.9400
C26 H26 0.9400
C30 C29 1.390(7)
C30 H30 0.9400
C29 H29 0.9400
C2 C1 1.366(8)
C2 C10 1.506(8)
C1 C9 1.517(7)
C4 C3 1.347(7)
C6 C5 1.338(9)
C7 H7A 0.9700
C7 H7B 0.9700
C7 H7C 0.9700
C8 H8A 0.9700
C8 H8B 0.9700
C8 H8C 0.9700
C16 C15 1.354(8)
C14 C13 1.355(7)
C12 C11 1.342(8)
C12 C20 1.520(7)
C11 C19 1.498(8)
C18 H18A 0.9700
C18 H18B 0.9700
C18 H18C 0.9700
C17 H17A 0.9700
C17 H17B 0.9700
C17 H17C 0.9700

loop_
_geom_hbond_atom_site_label_D
_geom_hbond_atom_site_label_H
_geom_hbond_atom_site_label_A
_geom_hbond_distance_DH
_geom_hbond_distance_HA
_geom_hbond_distance_DA
_geom_hbond_angle_DHA
N1 H1 O7 0.871(10) 1.759(12) 2.630(5) 177(7)
N2 H2 O1 0.872(10) 1.767(18) 2.627(6) 168(7)
O4 H4 O2 0.851(10) 1.63(3) 2.457(7) 164(9)
O6 H6 O8 0.849(10) 1.63(2) 2.465(6) 165(8)

loop_
_geom_torsion_atom_site_label_1
_geom_torsion_atom_site_label_2
_geom_torsion_atom_site_label_3
_geom_torsion_atom_site_label_4
_geom_torsion
C25 N1 C21 C22 -1.0(8)
N1 C21 C22 C23 1.3(8)
C21 C22 C23 C24 -0.7(8)
C21 C22 C23 C28 179.7(5)
C22 C23 C24 C25 -0.1(8)
C28 C23 C24 C25 179.5(5)
C21 N1 C25 C24 0.1(9)
C23 C24 C25 N1 0.4(9)
C24 C23 C28 C29 11.9(8)
C22 C23 C28 C29 -168.5(5)
C24 C23 C28 C27 -167.8(5)
C22 C23 C28 C27 11.8(8)
C29 C28 C27 C26 -0.2(8)
C23 C28 C27 C26 179.5(5)
C30 N2 C26 C27 -0.3(9)
C28 C27 C26 N2 0.8(8)
C26 N2 C30 C29 -0.7(8)
N2 C30 C29 C28 1.2(8)
C27 C28 C29 C30 -0.7(8)
C23 C28 C29 C30 179.6(5)
C3 S2 C2 C1 -0.2(5)
C3 S2 C2 C10 176.8(4)
C10 C2 C1 C9 4.1(10)
S2 C2 C1 C9 -179.7(5)
C10 C2 C1 S1 -175.5(5)
S2 C2 C1 S1 0.8(6)
C3 S1 C1 C2 -0.9(5)
C3 S1 C1 C9 179.4(4)
C1 C2 C10 O3 177.6(6)
S2 C2 C10 O3 1.2(7)
C1 C2 C10 O4 -0.3(10)
S2 C2 C10 O4 -176.6(5)
C2 C1 C9 O1 177.6(6)
S1 C1 C9 O1 -2.8(7)
C2 C1 C9 O2 -2.4(9)
S1 C1 C9 O2 177.2(5)
C6 S4 C4 C3 -167.0(5)
C6 S4 C4 S3 14.6(4)
C5 S3 C4 C3 167.1(5)
C5 S3 C4 S4 -14.5(4)
C8 S6 C6 C5 -100.6(6)
C8 S6 C6 S4 84.3(4)
C4 S4 C6 C5 -9.0(5)
C4 S4 C6 S6 166.6(3)
S6 C6 C5 S5 0.1(9)
S4 C6 C5 S5 175.2(4)
S6 C6 C5 S3 -175.0(3)
S4 C6 C5 S3 0.1(7)
C7 S5 C5 C6 53.6(7)
C7 S5 C5 S3 -131.2(4)
C4 S3 C5 C6 8.8(5)
C4 S3 C5 S5 -167.0(3)
C18 S12 C16 C15 118.3(6)
C18 S12 C16 S10 -70.3(4)
C14 S10 C16 C15 -10.2(5)
C14 S10 C16 S12 177.6(3)
S12 C16 C15 S9 173.1(3)
S10 C16 C15 S9 1.7(6)
S12 C16 C15 S11 -7.1(8)
S10 C16 C15 S11 -178.5(3)
C14 S9 C15 C16 7.8(5)
C14 S9 C15 S11 -172.1(3)
C17 S11 C15 C16 69.9(6)
C17 S11 C15 S9 -110.3(4)
C15 S9 C14 C13 166.2(5)
C15 S9 C14 S10 -14.3(3)
C16 S10 C14 C13 -165.6(5)
C16 S10 C14 S9 15.0(3)
S9 C14 C13 S7 3.4(7)
S10 C14 C13 S7 -176.0(3)
S9 C14 C13 S8 179.6(3)
S10 C14 C13 S8 0.3(6)
C11 S7 C13 C14 -175.8(5)
C11 S7 C13 S8 7.7(3)
C12 S8 C13 C14 175.4(4)
C12 S8 C13 S7 -7.9(3)
C13 S8 C12 C11 5.1(5)
C13 S8 C12 C20 -176.6(4)
C20 C12 C11 C19 -2.8(10)
S8 C12 C11 C19 175.1(5)
C20 C12 C11 S7 -178.5(4)
S8 C12 C11 S7 -0.6(6)
C13 S7 C11 C12 -4.3(5)
C13 S7 C11 C19 179.1(4)
C11 C12 C20 O7 179.8(5)
S8 C12 C20 O7 1.8(6)
C11 C12 C20 O8 0.4(9)
S8 C12 C20 O8 -177.6(4)
C12 C11 C19 O5 -179.5(6)
S7 C11 C19 O5 -3.6(7)
C12 C11 C19 O6 -2.6(9)
S7 C11 C19 O6 173.3(4)
S4 C4 C3 S2 4.9(7)
S3 C4 C3 S2 -176.9(3)
S4 C4 C3 S1 -173.8(3)
S3 C4 C3 S1 4.4(8)
C2 S2 C3 C4 -179.3(5)
C2 S2 C3 S1 -0.5(4)
C1 S1 C3 C4 179.6(5)
C1 S1 C3 S2 0.8(4)
